data_1516953
loop_
_publ_author_name
'Radu F. Semeniuc'
'Robert R. Baum'
'Jedidiah J. Veach'
'Kraig A. Wheeler'
'Perry J. Pellechia'

_publ_section_title
;
 Metal complexes of ditopic dithiophosphonate ligands built on a
 naphthalenediimide core
;
_journal_name_full
;
Inorganica Chimica Acta
;
_journal_page_first 228
_journal_page_last 238
_journal_volume 400
_journal_year 2013
_chemical_formula_moiety 'C88 H72 N4 O16 P4 S8 Sn2, 2(C H2 Cl2)'
_chemical_formula_sum 'C90 H76 Cl4 N4 O16 P4 S8 Sn2'
_chemical_formula_weight 2229.21
_space_group_IT_number 2
_symmetry_cell_setting triclinic
_symmetry_space_group_name_Hall '-P 1'
_symmetry_space_group_name_H-M 'P -1'
_atom_sites_solution_hydrogens geom
_atom_sites_solution_primary direct
_atom_sites_solution_secondary difmap
_cell_angle_alpha 87.540(1)
_cell_angle_beta 88.133(1)
_cell_angle_gamma 71.074(1)
_cell_formula_units_Z 1
_cell_length_a 10.9684(2)
_cell_length_b 12.3642(2)
_cell_length_c 17.6112(3)
_cell_measurement_reflns_used 9828
_cell_measurement_temperature 100(2)
_cell_measurement_theta_min 5.023
_cell_volume 2256.71(7)
_computing_cell_refinement 'SMART (Bruker, 2008)'
_computing_data_collection 'SMART (Bruker, 2008)'
_computing_data_reduction
;
'SAINT (Bruker, 2002) and XPREP (Bruker, 2001)'  
;
_computing_molecular_graphics 'X-SEED (Barbour, 2001)'
_computing_publication_material 'X-SEED (Barbour, 2001)'
_computing_structure_refinement 'SHELXL-97 (Sheldrick, 1997)'
_computing_structure_solution 'SHELXS-97 (Sheldrick, 1990)'
_diffrn_ambient_temperature 100(2)
_diffrn_detector_area_resol_mean 8.33
_diffrn_measured_fraction_theta_full 0.972
_diffrn_measured_fraction_theta_max 0.972
_diffrn_measurement_device_type 'Bruker SMART APEX II CCD'
_diffrn_measurement_method 'phi and amega scans'
_diffrn_radiation_monochromator graphite
_diffrn_radiation_source 'fine-focus sealed tube'
_diffrn_radiation_type CuK\a
_diffrn_radiation_wavelength 1.54178
_diffrn_reflns_av_R_equivalents 0.0337
_diffrn_reflns_av_sigmaI/netI 0.0210
_diffrn_reflns_limit_h_max 13
_diffrn_reflns_limit_h_min -13
_diffrn_reflns_limit_k_max 14
_diffrn_reflns_limit_k_min -12
_diffrn_reflns_limit_l_max 21
_diffrn_reflns_limit_l_min -21
_diffrn_reflns_number 48175
_diffrn_reflns_theta_full 70.06
_diffrn_reflns_theta_max 70.06
_diffrn_reflns_theta_min 2.51
_exptl_absorpt_coefficient_mu 8.470
_exptl_absorpt_correction_T_max 0.2369
_exptl_absorpt_correction_T_min 0.0241
_exptl_absorpt_correction_type multi-scan
_exptl_absorpt_process_details 'SADABS v2.05(Bruker, 2008)'
_exptl_crystal_colour yellow
_exptl_crystal_density_diffrn 1.640
_exptl_crystal_density_method 'not measured'
_exptl_crystal_description 'transparent prism'
_exptl_crystal_F_000 1128
_exptl_crystal_size_max 0.44
_exptl_crystal_size_mid 0.28
_exptl_crystal_size_min 0.17
_refine_diff_density_max 0.926
_refine_diff_density_min -0.330
_refine_diff_density_rms 0.078
_refine_ls_extinction_method none
_refine_ls_goodness_of_fit_ref 1.063
_refine_ls_hydrogen_treatment constr
_refine_ls_matrix_type full
_refine_ls_number_parameters 579
_refine_ls_number_reflns 8339
_refine_ls_number_restraints 0
_refine_ls_restrained_S_all 1.063
_refine_ls_R_factor_all 0.0286
_refine_ls_R_factor_gt 0.0268
_refine_ls_shift/su_max 0.001
_refine_ls_shift/su_mean 0.000
_refine_ls_structure_factor_coef Fsqd
_refine_ls_weighting_details 'calc w=1/[\s^2^(Fo^2^)+(0.0407P)^2^+2.3736P] where P=(Fo^2^+2Fc^2^)/3'
_refine_ls_weighting_scheme calc
_refine_ls_wR_factor_gt 0.0714
_refine_ls_wR_factor_ref 0.0742
_reflns_number_gt 7974
_reflns_number_total 8339
_reflns_threshold_expression >2sigma(I)
_cod_data_source_file ICA-2013-400-228-238-4.cif
_cod_data_source_block 3a-[SnPh2]
_cod_database_code 1516953

loop_
_symmetry_equiv_pos_as_xyz
'x, y, z'
'-x, -y, -z'

loop_
_atom_site_label
_atom_site_type_symbol
_atom_site_fract_x
_atom_site_fract_y
_atom_site_fract_z
_atom_site_U_iso_or_equiv
_atom_site_adp_type
_atom_site_occupancy
_atom_site_symmetry_multiplicity
_atom_site_calc_flag
_atom_site_refinement_flags
Sn1 Sn 0.913918(14) 0.212481(13) 0.238928(8) 0.01781(6) Uani 1 1 d .
Cl1 Cl 1.19037(7) 0.47718(6) 0.02807(4) 0.03414(15) Uani 1 1 d .
Cl2 Cl 1.11834(7) 0.26962(6) 0.04744(4) 0.03635(16) Uani 1 1 d .
S1 S 0.75885(6) 0.27596(6) 0.05471(4) 0.02583(14) Uani 1 1 d .
S2 S 0.67307(6) 0.26165(5) 0.23938(3) 0.02182(13) Uani 1 1 d .
S3 S 0.89006(6) 0.16983(5) 0.37760(3) 0.02190(13) Uani 1 1 d .
S4 S 1.17854(6) 0.12296(5) 0.30141(3) 0.02311(13) Uani 1 1 d .
P1 P 0.62723(6) 0.26158(5) 0.12672(3) 0.01816(12) Uani 1 1 d .
P2 P 1.08383(6) 0.08986(5) 0.39161(3) 0.01879(13) Uani 1 1 d .
O1 O 0.81018(18) 0.37978(16) 0.60081(10) 0.0268(4) Uani 1 1 d .
O2 O 0.58141(18) 0.13184(17) 0.60194(10) 0.0279(4) Uani 1 1 d .
O3 O 0.30363(17) 0.37702(17) 0.25509(10) 0.0260(4) Uani 1 1 d .
O4 O 0.53932(19) 0.61955(16) 0.24960(11) 0.0290(4) Uani 1 1 d .
O5 O 0.48918(16) 0.35967(15) 0.11929(9) 0.0200(3) Uani 1 1 d .
O6 O 0.47205(19) -0.15421(16) 0.10953(11) 0.0297(4) Uani 1 1 d .
O7 O 1.10923(17) -0.04258(14) 0.41027(9) 0.0210(4) Uani 1 1 d .
O8 O 1.2584(2) 0.24244(17) 0.67114(11) 0.0309(4) Uani 1 1 d .
N1 N 0.6973(2) 0.25523(18) 0.60106(11) 0.0214(4) Uani 1 1 d .
N2 N 0.4180(2) 0.50167(18) 0.25382(11) 0.0201(4) Uani 1 1 d .
C1 C 0.8999(2) 0.1193(2) 0.64828(14) 0.0224(5) Uani 1 1 d .
H1A H 0.9532 0.1662 0.6292 0.027 Uiso 1 1 calc R
H1B H 0.9415 0.0742 0.6937 0.027 Uiso 1 1 calc R
C2 C 0.7657(3) 0.1964(2) 0.66924(14) 0.0236(5) Uani 1 1 d .
H2A H 0.7167 0.1502 0.6948 0.028 Uiso 1 1 calc R
H2B H 0.7718 0.2538 0.7052 0.028 Uiso 1 1 calc R
C3 C 0.7337(2) 0.3461(2) 0.56910(14) 0.0214(5) Uani 1 1 d .
C4 C 0.6750(2) 0.3966(2) 0.49566(13) 0.0191(5) Uani 1 1 d .
C5 C 0.5816(2) 0.3568(2) 0.46388(13) 0.0185(5) Uani 1 1 d .
C6 C 0.5445(2) 0.2671(2) 0.49934(14) 0.0201(5) Uani 1 1 d .
C7 C 0.6064(2) 0.2115(2) 0.57094(14) 0.0216(5) Uani 1 1 d .
C8 C 0.4534(2) 0.2296(2) 0.46665(14) 0.0227(5) Uani 1 1 d .
H8 H 0.4292 0.1691 0.4907 0.027 Uiso 1 1 calc R
C9 C 0.3962(2) 0.2802(2) 0.39814(14) 0.0232(5) Uani 1 1 d .
H9 H 0.3330 0.2543 0.3763 0.028 Uiso 1 1 calc R
C10 C 0.4315(2) 0.3672(2) 0.36243(14) 0.0204(5) Uani 1 1 d .
C11 C 0.5247(2) 0.4070(2) 0.39461(13) 0.0182(5) Uani 1 1 d .
C12 C 0.5649(2) 0.4939(2) 0.35783(13) 0.0192(5) Uani 1 1 d .
C13 C 0.6582(2) 0.5300(2) 0.38922(14) 0.0211(5) Uani 1 1 d .
H13 H 0.6855 0.5877 0.3638 0.025 Uiso 1 1 calc R
C14 C 0.7127(2) 0.4812(2) 0.45889(14) 0.0217(5) Uani 1 1 d .
H14 H 0.7761 0.5069 0.4807 0.026 Uiso 1 1 calc R
C15 C 0.3775(2) 0.4138(2) 0.28718(14) 0.0210(5) Uani 1 1 d .
C16 C 0.5090(2) 0.5450(2) 0.28375(14) 0.0204(5) Uani 1 1 d .
C17 C 0.3758(2) 0.5415(2) 0.17604(14) 0.0229(5) Uani 1 1 d .
H17A H 0.3601 0.6249 0.1705 0.027 Uiso 1 1 calc R
H17B H 0.2938 0.5273 0.1668 0.027 Uiso 1 1 calc R
C18 C 0.4771(2) 0.4799(2) 0.11773(14) 0.0215(5) Uani 1 1 d .
H18A H 0.4519 0.5141 0.0664 0.026 Uiso 1 1 calc R
H18B H 0.5610 0.4887 0.1293 0.026 Uiso 1 1 calc R
C19 C 0.5780(2) 0.1379(2) 0.11745(14) 0.0200(5) Uani 1 1 d .
C20 C 0.4761(2) 0.1231(2) 0.16294(14) 0.0222(5) Uani 1 1 d .
H20 H 0.4298 0.1807 0.1968 0.027 Uiso 1 1 calc R
C21 C 0.4439(3) 0.0248(2) 0.15823(15) 0.0251(5) Uani 1 1 d .
H21 H 0.3745 0.0154 0.1885 0.030 Uiso 1 1 calc R
C22 C 0.5126(2) -0.0612(2) 0.10928(15) 0.0237(5) Uani 1 1 d .
C23 C 0.6143(3) -0.0483(2) 0.06506(14) 0.0239(5) Uani 1 1 d .
H23 H 0.6617 -0.1068 0.0321 0.029 Uiso 1 1 calc R
C24 C 0.6459(2) 0.0513(2) 0.06953(14) 0.0233(5) Uani 1 1 d .
H24 H 0.7154 0.0605 0.0392 0.028 Uiso 1 1 calc R
C25 C 0.5498(3) -0.2508(2) 0.06882(17) 0.0310(6) Uani 1 1 d .
H25A H 0.5568 -0.2281 0.0153 0.046 Uiso 1 1 calc R
H25B H 0.5100 -0.3113 0.0727 0.046 Uiso 1 1 calc R
H25C H 0.6359 -0.2792 0.0906 0.046 Uiso 1 1 calc R
C26 C 0.9737(2) 0.0558(2) 0.18008(13) 0.0193(5) Uani 1 1 d .
C27 C 1.0949(3) 0.0137(2) 0.14495(15) 0.0253(5) Uani 1 1 d .
H27 H 1.1513 0.0581 0.1431 0.030 Uiso 1 1 calc R
C28 C 1.1333(3) -0.0929(2) 0.11269(16) 0.0296(6) Uani 1 1 d .
H28 H 1.2163 -0.1217 0.0894 0.035 Uiso 1 1 calc R
C29 C 1.0501(3) -0.1580(2) 0.11444(16) 0.0303(6) Uani 1 1 d .
H29 H 1.0759 -0.2306 0.0919 0.036 Uiso 1 1 calc R
C30 C 0.9301(3) -0.1160(2) 0.14916(16) 0.0277(6) Uani 1 1 d .
H30 H 0.8732 -0.1598 0.1502 0.033 Uiso 1 1 calc R
C31 C 0.8920(2) -0.0098(2) 0.18265(15) 0.0229(5) Uani 1 1 d .
H31 H 0.8099 0.0178 0.2073 0.027 Uiso 1 1 calc R
C32 C 0.9359(2) 0.3780(2) 0.23041(14) 0.0214(5) Uani 1 1 d .
C33 C 1.0047(3) 0.4086(2) 0.28643(15) 0.0262(5) Uani 1 1 d .
H33 H 1.0425 0.3555 0.3264 0.031 Uiso 1 1 calc R
C34 C 1.0177(3) 0.5167(2) 0.28366(16) 0.0297(6) Uani 1 1 d .
H34 H 1.0633 0.5379 0.3222 0.036 Uiso 1 1 calc R
C35 C 0.9649(3) 0.5929(3) 0.22546(18) 0.0344(6) Uani 1 1 d .
H35 H 0.9753 0.6663 0.2234 0.041 Uiso 1 1 calc R
C36 C 0.8965(3) 0.5636(2) 0.16964(18) 0.0340(6) Uani 1 1 d .
H36 H 0.8609 0.6164 0.1291 0.041 Uiso 1 1 calc R
C37 C 0.8798(3) 0.4564(2) 0.17297(16) 0.0292(6) Uani 1 1 d .
H37 H 0.8299 0.4373 0.1359 0.035 Uiso 1 1 calc R
C38 C 1.1307(2) 0.1313(2) 0.47944(14) 0.0203(5) Uani 1 1 d .
C39 C 1.2156(3) 0.0513(2) 0.52786(15) 0.0243(5) Uani 1 1 d .
H39 H 1.2434 -0.0273 0.5159 0.029 Uiso 1 1 calc R
C40 C 1.2601(3) 0.0840(2) 0.59284(14) 0.0240(5) Uani 1 1 d .
H40 H 1.3173 0.0284 0.6253 0.029 Uiso 1 1 calc R
C41 C 1.2198(2) 0.1995(2) 0.61011(14) 0.0232(5) Uani 1 1 d .
C42 C 1.1330(3) 0.2800(2) 0.56298(15) 0.0256(5) Uani 1 1 d .
H42 H 1.1039 0.3584 0.5755 0.031 Uiso 1 1 calc R
C43 C 1.0892(3) 0.2465(2) 0.49826(15) 0.0241(5) Uani 1 1 d .
H43 H 1.0307 0.3019 0.4664 0.029 Uiso 1 1 calc R
C44 C 1.3444(3) 0.1644(3) 0.72298(15) 0.0290(6) Uani 1 1 d .
H44A H 1.3034 0.1104 0.7450 0.043 Uiso 1 1 calc R
H44B H 1.3649 0.2070 0.7636 0.043 Uiso 1 1 calc R
H44C H 1.4239 0.1222 0.6958 0.043 Uiso 1 1 calc R
C45 C 1.1891(3) 0.3615(3) 0.09017(16) 0.0319(6) Uani 1 1 d .
H45A H 1.1401 0.3914 0.1372 0.038 Uiso 1 1 calc R
H45B H 1.2786 0.3175 0.1044 0.038 Uiso 1 1 calc R

loop_
_atom_site_aniso_label
_atom_site_aniso_U_11
_atom_site_aniso_U_22
_atom_site_aniso_U_33
_atom_site_aniso_U_23
_atom_site_aniso_U_13
_atom_site_aniso_U_12
Sn1 0.01943(9) 0.01589(9) 0.01950(9) -0.00298(6) -0.00010(6) -0.00736(6)
Cl1 0.0438(4) 0.0326(4) 0.0304(3) 0.0038(3) -0.0075(3) -0.0182(3)
Cl2 0.0364(4) 0.0318(4) 0.0447(4) -0.0069(3) 0.0006(3) -0.0156(3)
S1 0.0283(3) 0.0274(3) 0.0259(3) -0.0072(2) 0.0069(2) -0.0146(3)
S2 0.0185(3) 0.0262(3) 0.0200(3) -0.0063(2) -0.0011(2) -0.0054(2)
S3 0.0205(3) 0.0233(3) 0.0207(3) -0.0015(2) 0.0004(2) -0.0053(2)
S4 0.0231(3) 0.0266(3) 0.0210(3) -0.0022(2) 0.0010(2) -0.0099(2)
P1 0.0188(3) 0.0186(3) 0.0184(3) -0.0042(2) 0.0001(2) -0.0074(2)
P2 0.0208(3) 0.0182(3) 0.0178(3) -0.0023(2) 0.0000(2) -0.0066(2)
O1 0.0326(10) 0.0219(10) 0.0271(9) -0.0041(7) -0.0097(8) -0.0091(8)
O2 0.0279(10) 0.0311(11) 0.0263(9) 0.0039(8) 0.0009(7) -0.0128(8)
O3 0.0245(9) 0.0330(11) 0.0246(9) -0.0035(7) -0.0031(7) -0.0143(8)
O4 0.0402(11) 0.0251(10) 0.0259(9) 0.0010(7) -0.0063(8) -0.0162(8)
O5 0.0204(8) 0.0185(9) 0.0224(8) -0.0023(6) -0.0021(7) -0.0076(7)
O6 0.0344(10) 0.0232(10) 0.0358(11) -0.0044(8) 0.0006(8) -0.0151(8)
O7 0.0262(9) 0.0171(9) 0.0206(8) -0.0031(6) -0.0023(7) -0.0076(7)
O8 0.0396(11) 0.0336(11) 0.0242(9) -0.0065(8) -0.0049(8) -0.0175(9)
N1 0.0216(10) 0.0232(11) 0.0171(10) -0.0035(8) -0.0004(8) -0.0038(8)
N2 0.0210(10) 0.0199(11) 0.0188(10) -0.0036(8) -0.0016(8) -0.0054(8)
C1 0.0273(13) 0.0153(12) 0.0251(12) -0.0027(9) -0.0071(10) -0.0066(10)
C2 0.0303(14) 0.0207(13) 0.0183(12) -0.0014(9) -0.0029(10) -0.0058(10)
C3 0.0214(12) 0.0181(13) 0.0216(12) -0.0065(9) 0.0001(10) -0.0016(9)
C4 0.0185(11) 0.0178(12) 0.0188(11) -0.0074(9) 0.0008(9) -0.0023(9)
C5 0.0176(11) 0.0183(12) 0.0185(11) -0.0066(9) 0.0038(9) -0.0041(9)
C6 0.0179(11) 0.0223(13) 0.0196(12) -0.0046(9) 0.0029(9) -0.0056(9)
C7 0.0209(12) 0.0214(13) 0.0211(12) -0.0040(9) 0.0049(9) -0.0048(10)
C8 0.0232(12) 0.0230(13) 0.0243(12) -0.0030(10) 0.0052(10) -0.0109(10)
C9 0.0206(12) 0.0277(14) 0.0249(13) -0.0059(10) 0.0011(10) -0.0122(10)
C10 0.0174(11) 0.0243(13) 0.0194(12) -0.0065(9) 0.0025(9) -0.0063(9)
C11 0.0184(11) 0.0166(12) 0.0187(11) -0.0065(9) 0.0029(9) -0.0040(9)
C12 0.0197(12) 0.0173(12) 0.0188(11) -0.0067(9) 0.0013(9) -0.0029(9)
C13 0.0228(12) 0.0195(13) 0.0218(12) -0.0052(9) 0.0021(9) -0.0078(10)
C14 0.0208(12) 0.0205(13) 0.0241(12) -0.0079(9) 0.0001(10) -0.0063(9)
C15 0.0190(12) 0.0210(13) 0.0231(12) -0.0054(9) 0.0027(9) -0.0062(9)
C16 0.0246(12) 0.0156(12) 0.0211(12) -0.0053(9) 0.0011(10) -0.0061(9)
C17 0.0264(13) 0.0206(13) 0.0206(12) -0.0011(9) -0.0041(10) -0.0058(10)
C18 0.0264(13) 0.0180(13) 0.0208(12) -0.0018(9) -0.0022(10) -0.0077(10)
C19 0.0220(12) 0.0199(13) 0.0192(11) -0.0015(9) -0.0019(9) -0.0080(9)
C20 0.0210(12) 0.0225(13) 0.0224(12) -0.0036(9) 0.0004(9) -0.0057(10)
C21 0.0229(13) 0.0269(14) 0.0261(13) -0.0017(10) 0.0023(10) -0.0090(10)
C22 0.0254(13) 0.0208(14) 0.0264(13) 0.0009(10) -0.0067(10) -0.0094(10)
C23 0.0268(13) 0.0216(14) 0.0228(12) -0.0048(10) -0.0008(10) -0.0067(10)
C24 0.0247(13) 0.0252(14) 0.0205(12) -0.0032(10) 0.0013(10) -0.0087(10)
C25 0.0401(16) 0.0204(14) 0.0344(15) -0.0048(11) -0.0013(12) -0.0120(12)
C26 0.0243(12) 0.0153(12) 0.0188(11) -0.0032(9) -0.0010(9) -0.0066(9)
C27 0.0288(14) 0.0256(14) 0.0254(13) -0.0041(10) 0.0027(10) -0.0139(11)
C28 0.0306(14) 0.0295(15) 0.0276(14) -0.0085(11) 0.0080(11) -0.0082(11)
C29 0.0386(16) 0.0195(14) 0.0332(14) -0.0095(10) 0.0039(12) -0.0092(11)
C30 0.0303(14) 0.0189(14) 0.0381(15) -0.0053(11) -0.0025(11) -0.0129(11)
C31 0.0218(12) 0.0169(13) 0.0305(13) -0.0032(10) 0.0006(10) -0.0069(10)
C32 0.0221(12) 0.0190(13) 0.0258(12) -0.0048(9) 0.0035(10) -0.0102(9)
C33 0.0287(14) 0.0259(15) 0.0254(13) -0.0033(10) -0.0015(10) -0.0103(11)
C34 0.0284(14) 0.0303(16) 0.0340(15) -0.0108(11) -0.0009(11) -0.0133(11)
C35 0.0378(16) 0.0222(15) 0.0476(17) -0.0067(12) 0.0007(13) -0.0151(12)
C36 0.0422(17) 0.0199(15) 0.0413(16) 0.0050(11) -0.0096(13) -0.0120(12)
C37 0.0330(15) 0.0237(15) 0.0336(15) -0.0019(11) -0.0072(11) -0.0122(11)
C38 0.0216(12) 0.0223(13) 0.0189(11) -0.0042(9) 0.0024(9) -0.0097(10)
C39 0.0276(13) 0.0219(14) 0.0245(13) -0.0028(10) 0.0026(10) -0.0095(10)
C40 0.0260(13) 0.0268(14) 0.0205(12) 0.0002(10) -0.0012(10) -0.0103(10)
C41 0.0249(13) 0.0284(14) 0.0216(12) -0.0039(10) 0.0024(10) -0.0159(10)
C42 0.0326(14) 0.0200(14) 0.0275(13) -0.0066(10) 0.0035(11) -0.0127(11)
C43 0.0249(13) 0.0240(14) 0.0237(13) -0.0006(10) 0.0013(10) -0.0083(10)
C44 0.0374(15) 0.0347(16) 0.0207(13) -0.0013(11) -0.0016(11) -0.0196(12)
C45 0.0351(15) 0.0358(17) 0.0298(14) 0.0029(11) -0.0041(12) -0.0186(12)

loop_
_atom_type_symbol
_atom_type_description
_atom_type_scat_dispersion_real
_atom_type_scat_dispersion_imag
_atom_type_scat_source
C C 0.0181 0.0091 'International Tables Vol C Tables 4.2.6.8 and 6.1.1.4'
H H 0.0000 0.0000 'International Tables Vol C Tables 4.2.6.8 and 6.1.1.4'
N N 0.0311 0.0180 'International Tables Vol C Tables 4.2.6.8 and 6.1.1.4'
O O 0.0492 0.0322 'International Tables Vol C Tables 4.2.6.8 and 6.1.1.4'
P P 0.2955 0.4335 'International Tables Vol C Tables 4.2.6.8 and 6.1.1.4'
S S 0.3331 0.5567 'International Tables Vol C Tables 4.2.6.8 and 6.1.1.4'
Sn Sn 0.0259 5.4591 'International Tables Vol C Tables 4.2.6.8 and 6.1.1.4'
Cl Cl 0.3639 0.7018 'International Tables Vol C Tables 4.2.6.8 and 6.1.1.4'

loop_
_geom_angle_atom_site_label_1
_geom_angle_atom_site_label_2
_geom_angle_atom_site_label_3
_geom_angle
_geom_angle_site_symmetry_1
C26 Sn1 C32 139.28(9) .
C26 Sn1 S3 109.11(7) .
C32 Sn1 S3 106.16(7) .
C26 Sn1 S2 101.49(7) .
C32 Sn1 S2 101.74(7) .
S3 Sn1 S2 84.113(19) .
P1 S2 Sn1 104.91(3) .
P2 S3 Sn1 93.87(3) .
O5 P1 C19 99.32(10) .
O5 P1 S1 115.35(7) .
C19 P1 S1 115.47(9) .
O5 P1 S2 104.29(7) .
C19 P1 S2 105.90(8) .
S1 P1 S2 114.75(4) .
O7 P2 C38 100.01(11) .
O7 P2 S4 114.57(7) .
C38 P2 S4 114.34(9) .
O7 P2 S3 109.11(7) .
C38 P2 S3 109.18(9) .
S4 P2 S3 109.22(4) .
C18 O5 P1 121.51(15) .
C22 O6 C25 117.3(2) .
C1 O7 P2 121.23(15) 2_756
C41 O8 C44 118.3(2) .
C3 N1 C7 125.4(2) .
C3 N1 C2 117.0(2) .
C7 N1 C2 117.4(2) .
C15 N2 C16 125.6(2) .
C15 N2 C17 117.5(2) .
C16 N2 C17 116.3(2) .
O7 C1 C2 109.1(2) 2_756
O7 C1 H1A 109.9 2_756
C2 C1 H1A 109.9 .
O7 C1 H1B 109.9 2_756
C2 C1 H1B 109.9 .
H1A C1 H1B 108.3 .
N1 C2 C1 110.7(2) .
N1 C2 H2A 109.5 .
C1 C2 H2A 109.5 .
N1 C2 H2B 109.5 .
C1 C2 H2B 109.5 .
H2A C2 H2B 108.1 .
O1 C3 N1 120.4(2) .
O1 C3 C4 122.9(2) .
N1 C3 C4 116.8(2) .
C14 C4 C5 120.6(2) .
C14 C4 C3 119.7(2) .
C5 C4 C3 119.7(2) .
C4 C5 C11 119.2(2) .
C4 C5 C6 121.6(2) .
C11 C5 C6 119.2(2) .
C8 C6 C5 120.2(2) .
C8 C6 C7 120.1(2) .
C5 C6 C7 119.7(2) .
O2 C7 N1 121.1(2) .
O2 C7 C6 122.1(2) .
N1 C7 C6 116.7(2) .
C6 C8 C9 120.5(2) .
C6 C8 H8 119.8 .
C9 C8 H8 119.8 .
C10 C9 C8 120.2(2) .
C10 C9 H9 119.9 .
C8 C9 H9 119.9 .
C9 C10 C11 120.4(2) .
C9 C10 C15 119.6(2) .
C11 C10 C15 119.9(2) .
C10 C11 C5 119.5(2) .
C10 C11 C12 121.3(2) .
C5 C11 C12 119.2(2) .
C13 C12 C11 120.6(2) .
C13 C12 C16 119.5(2) .
C11 C12 C16 119.9(2) .
C12 C13 C14 120.0(2) .
C12 C13 H13 120.0 .
C14 C13 H13 120.0 .
C4 C14 C13 120.4(2) .
C4 C14 H14 119.8 .
C13 C14 H14 119.8 .
O3 C15 N2 121.2(2) .
O3 C15 C10 122.2(2) .
N2 C15 C10 116.6(2) .
O4 C16 N2 120.4(2) .
O4 C16 C12 123.0(2) .
N2 C16 C12 116.6(2) .
N2 C17 C18 110.9(2) .
N2 C17 H17A 109.5 .
C18 C17 H17A 109.5 .
N2 C17 H17B 109.5 .
C18 C17 H17B 109.5 .
H17A C17 H17B 108.1 .
O5 C18 C17 109.8(2) .
O5 C18 H18A 109.7 .
C17 C18 H18A 109.7 .
O5 C18 H18B 109.7 .
C17 C18 H18B 109.7 .
H18A C18 H18B 108.2 .
C24 C19 C20 119.0(2) .
C24 C19 P1 120.46(19) .
C20 C19 P1 120.39(19) .
C21 C20 C19 119.8(2) .
C21 C20 H20 120.1 .
C19 C20 H20 120.1 .
C20 C21 C22 120.5(2) .
C20 C21 H21 119.7 .
C22 C21 H21 119.7 .
O6 C22 C23 124.6(2) .
O6 C22 C21 115.2(2) .
C23 C22 C21 120.2(2) .
C22 C23 C24 119.2(2) .
C22 C23 H23 120.4 .
C24 C23 H23 120.4 .
C23 C24 C19 121.4(2) .
C23 C24 H24 119.3 .
C19 C24 H24 119.3 .
O6 C25 H25A 109.5 .
O6 C25 H25B 109.5 .
H25A C25 H25B 109.5 .
O6 C25 H25C 109.5 .
H25A C25 H25C 109.5 .
H25B C25 H25C 109.5 .
C31 C26 C27 119.5(2) .
C31 C26 Sn1 117.97(18) .
C27 C26 Sn1 122.34(19) .
C28 C27 C26 120.2(2) .
C28 C27 H27 119.9 .
C26 C27 H27 119.9 .
C27 C28 C29 120.1(3) .
C27 C28 H28 119.9 .
C29 C28 H28 119.9 .
C30 C29 C28 119.5(2) .
C30 C29 H29 120.2 .
C28 C29 H29 120.2 .
C29 C30 C31 120.5(3) .
C29 C30 H30 119.7 .
C31 C30 H30 119.7 .
C26 C31 C30 120.1(2) .
C26 C31 H31 119.9 .
C30 C31 H31 119.9 .
C37 C32 C33 119.6(2) .
C37 C32 Sn1 121.76(19) .
C33 C32 Sn1 118.58(19) .
C34 C33 C32 120.0(3) .
C34 C33 H33 120.0 .
C32 C33 H33 120.0 .
C35 C34 C33 120.1(3) .
C35 C34 H34 119.9 .
C33 C34 H34 119.9 .
C34 C35 C36 120.4(3) .
C34 C35 H35 119.8 .
C36 C35 H35 119.8 .
C35 C36 C37 120.0(3) .
C35 C36 H36 120.0 .
C37 C36 H36 120.0 .
C32 C37 C36 119.8(3) .
C32 C37 H37 120.1 .
C36 C37 H37 120.1 .
C39 C38 C43 118.7(2) .
C39 C38 P2 121.1(2) .
C43 C38 P2 120.05(19) .
C40 C39 C38 121.5(3) .
C40 C39 H39 119.3 .
C38 C39 H39 119.3 .
C39 C40 C41 119.2(2) .
C39 C40 H40 120.4 .
C41 C40 H40 120.4 .
O8 C41 C40 124.8(2) .
O8 C41 C42 115.4(2) .
C40 C41 C42 119.9(2) .
C43 C42 C41 120.4(3) .
C43 C42 H42 119.8 .
C41 C42 H42 119.8 .
C42 C43 C38 120.3(2) .
C42 C43 H43 119.8 .
C38 C43 H43 119.8 .
O8 C44 H44A 109.5 .
O8 C44 H44B 109.5 .
H44A C44 H44B 109.5 .
O8 C44 H44C 109.5 .
H44A C44 H44C 109.5 .
H44B C44 H44C 109.5 .
Cl1 C45 Cl2 111.43(16) .
Cl1 C45 H45A 109.3 .
Cl2 C45 H45A 109.3 .
Cl1 C45 H45B 109.3 .
Cl2 C45 H45B 109.3 .
H45A C45 H45B 108.0 .

loop_
_geom_bond_atom_site_label_1
_geom_bond_atom_site_label_2
_geom_bond_distance
_geom_bond_site_symmetry_2
Sn1 C26 2.135(2) .
Sn1 C32 2.136(3) .
Sn1 S3 2.4996(6) .
Sn1 S2 2.5111(6) .
Cl1 C45 1.766(3) .
Cl2 C45 1.773(3) .
S1 P1 1.9370(9) .
S2 P1 2.0629(8) .
S3 P2 2.0507(9) .
S4 P2 1.9703(9) .
P1 O5 1.6089(17) .
P1 C19 1.794(3) .
P2 O7 1.5909(18) .
P2 C38 1.792(3) .
O1 C3 1.211(3) .
O2 C7 1.210(3) .
O3 C15 1.214(3) .
O4 C16 1.209(3) .
O5 C18 1.448(3) .
O6 C22 1.361(3) .
O6 C25 1.428(3) .
O7 C1 1.458(3) 2_756
O8 C41 1.357(3) .
O8 C44 1.430(3) .
N1 C3 1.401(3) .
N1 C7 1.405(3) .
N1 C2 1.471(3) .
N2 C15 1.401(3) .
N2 C16 1.402(3) .
N2 C17 1.473(3) .
C1 O7 1.458(3) 2_756
C1 C2 1.516(4) .
C1 H1A 0.9900 .
C1 H1B 0.9900 .
C2 H2A 0.9900 .
C2 H2B 0.9900 .
C3 C4 1.484(3) .
C4 C14 1.375(4) .
C4 C5 1.412(3) .
C5 C11 1.413(3) .
C5 C6 1.415(3) .
C6 C8 1.381(4) .
C6 C7 1.484(3) .
C8 C9 1.404(4) .
C8 H8 0.9500 .
C9 C10 1.378(4) .
C9 H9 0.9500 .
C10 C11 1.413(3) .
C10 C15 1.484(3) .
C11 C12 1.414(3) .
C12 C13 1.380(4) .
C12 C16 1.486(3) .
C13 C14 1.406(4) .
C13 H13 0.9500 .
C14 H14 0.9500 .
C17 C18 1.521(3) .
C17 H17A 0.9900 .
C17 H17B 0.9900 .
C18 H18A 0.9900 .
C18 H18B 0.9900 .
C19 C24 1.390(4) .
C19 C20 1.410(4) .
C20 C21 1.377(4) .
C20 H20 0.9500 .
C21 C22 1.399(4) .
C21 H21 0.9500 .
C22 C23 1.387(4) .
C23 C24 1.389(4) .
C23 H23 0.9500 .
C24 H24 0.9500 .
C25 H25A 0.9800 .
C25 H25B 0.9800 .
C25 H25C 0.9800 .
C26 C31 1.390(4) .
C26 C27 1.395(4) .
C27 C28 1.387(4) .
C27 H27 0.9500 .
C28 C29 1.398(4) .
C28 H28 0.9500 .
C29 C30 1.381(4) .
C29 H29 0.9500 .
C30 C31 1.393(4) .
C30 H30 0.9500 .
C31 H31 0.9500 .
C32 C37 1.383(4) .
C32 C33 1.397(4) .
C33 C34 1.388(4) .
C33 H33 0.9500 .
C34 C35 1.369(4) .
C34 H34 0.9500 .
C35 C36 1.384(4) .
C35 H35 0.9500 .
C36 C37 1.393(4) .
C36 H36 0.9500 .
C37 H37 0.9500 .
C38 C39 1.398(4) .
C38 C43 1.398(4) .
C39 C40 1.384(4) .
C39 H39 0.9500 .
C40 C41 1.396(4) .
C40 H40 0.9500 .
C41 C42 1.397(4) .
C42 C43 1.381(4) .
C42 H42 0.9500 .
C43 H43 0.9500 .
C44 H44A 0.9800 .
C44 H44B 0.9800 .
C44 H44C 0.9800 .
C45 H45A 0.9900 .
C45 H45B 0.9900 .

loop_
_geom_torsion_atom_site_label_1
_geom_torsion_atom_site_label_2
_geom_torsion_atom_site_label_3
_geom_torsion_atom_site_label_4
_geom_torsion
_geom_torsion_site_symmetry_1
_geom_torsion_site_symmetry_4
C26 Sn1 S2 P1 -54.72(7) . .
C32 Sn1 S2 P1 91.60(8) . .
S3 Sn1 S2 P1 -163.07(3) . .
C26 Sn1 S3 P2 67.78(8) . .
C32 Sn1 S3 P2 -91.53(7) . .
S2 Sn1 S3 P2 167.92(3) . .
Sn1 S2 P1 O5 -146.36(7) . .
Sn1 S2 P1 C19 109.39(9) . .
Sn1 S2 P1 S1 -19.20(5) . .
Sn1 S3 P2 O7 -112.54(7) . .
Sn1 S3 P2 C38 139.08(9) . .
Sn1 S3 P2 S4 13.39(4) . .
C19 P1 O5 C18 -175.52(17) . .
S1 P1 O5 C18 -51.46(18) . .
S2 P1 O5 C18 75.32(17) . .
C38 P2 O7 C1 -172.32(18) . 2_756
S4 P2 O7 C1 -49.58(19) . 2_756
S3 P2 O7 C1 73.21(18) . 2_756
C3 N1 C2 C1 -75.2(3) . .
C7 N1 C2 C1 101.2(3) . .
O7 C1 C2 N1 -53.6(3) 2_756 .
C7 N1 C3 O1 177.7(2) . .
C2 N1 C3 O1 -6.2(3) . .
C7 N1 C3 C4 -2.7(3) . .
C2 N1 C3 C4 173.4(2) . .
O1 C3 C4 C14 3.6(4) . .
N1 C3 C4 C14 -175.9(2) . .
O1 C3 C4 C5 -176.8(2) . .
N1 C3 C4 C5 3.6(3) . .
C14 C4 C5 C11 -1.6(3) . .
C3 C4 C5 C11 178.9(2) . .
C14 C4 C5 C6 177.7(2) . .
C3 C4 C5 C6 -1.8(3) . .
C4 C5 C6 C8 -179.7(2) . .
C11 C5 C6 C8 -0.3(3) . .
C4 C5 C6 C7 -1.1(3) . .
C11 C5 C6 C7 178.2(2) . .
C3 N1 C7 O2 179.3(2) . .
C2 N1 C7 O2 3.2(3) . .
C3 N1 C7 C6 0.0(3) . .
C2 N1 C7 C6 -176.1(2) . .
C8 C6 C7 O2 1.3(4) . .
C5 C6 C7 O2 -177.3(2) . .
C8 C6 C7 N1 -179.4(2) . .
C5 C6 C7 N1 2.0(3) . .
C5 C6 C8 C9 -0.2(4) . .
C7 C6 C8 C9 -178.8(2) . .
C6 C8 C9 C10 0.6(4) . .
C8 C9 C10 C11 -0.5(4) . .
C8 C9 C10 C15 175.4(2) . .
C9 C10 C11 C5 -0.1(3) . .
C15 C10 C11 C5 -175.9(2) . .
C9 C10 C11 C12 178.2(2) . .
C15 C10 C11 C12 2.3(3) . .
C4 C5 C11 C10 179.8(2) . .
C6 C5 C11 C10 0.4(3) . .
C4 C5 C11 C12 1.5(3) . .
C6 C5 C11 C12 -177.8(2) . .
C10 C11 C12 C13 -178.6(2) . .
C5 C11 C12 C13 -0.3(3) . .
C10 C11 C12 C16 -0.1(3) . .
C5 C11 C12 C16 178.1(2) . .
C11 C12 C13 C14 -0.8(4) . .
C16 C12 C13 C14 -179.3(2) . .
C5 C4 C14 C13 0.4(4) . .
C3 C4 C14 C13 180.0(2) . .
C12 C13 C14 C4 0.8(4) . .
C16 N2 C15 O3 -175.7(2) . .
C17 N2 C15 O3 -4.6(3) . .
C16 N2 C15 C10 3.1(3) . .
C17 N2 C15 C10 174.2(2) . .
C9 C10 C15 O3 -0.8(4) . .
C11 C10 C15 O3 175.1(2) . .
C9 C10 C15 N2 -179.6(2) . .
C11 C10 C15 N2 -3.7(3) . .
C15 N2 C16 O4 178.5(2) . .
C17 N2 C16 O4 7.3(3) . .
C15 N2 C16 C12 -1.0(3) . .
C17 N2 C16 C12 -172.2(2) . .
C13 C12 C16 O4 -1.6(4) . .
C11 C12 C16 O4 179.9(2) . .
C13 C12 C16 N2 177.9(2) . .
C11 C12 C16 N2 -0.6(3) . .
C15 N2 C17 C18 -94.4(3) . .
C16 N2 C17 C18 77.5(3) . .
P1 O5 C18 C17 -128.85(18) . .
N2 C17 C18 O5 66.0(3) . .
O5 P1 C19 C24 133.6(2) . .
S1 P1 C19 C24 9.7(2) . .
S2 P1 C19 C24 -118.51(19) . .
O5 P1 C19 C20 -51.2(2) . .
S1 P1 C19 C20 -175.16(17) . .
S2 P1 C19 C20 56.7(2) . .
C24 C19 C20 C21 -1.2(4) . .
P1 C19 C20 C21 -176.48(19) . .
C19 C20 C21 C22 0.8(4) . .
C25 O6 C22 C23 8.3(4) . .
C25 O6 C22 C21 -171.5(2) . .
C20 C21 C22 O6 180.0(2) . .
C20 C21 C22 C23 0.2(4) . .
O6 C22 C23 C24 179.6(2) . .
C21 C22 C23 C24 -0.6(4) . .
C22 C23 C24 C19 0.2(4) . .
C20 C19 C24 C23 0.8(4) . .
P1 C19 C24 C23 176.0(2) . .
C32 Sn1 C26 C31 -149.57(18) . .
S3 Sn1 C26 C31 61.8(2) . .
S2 Sn1 C26 C31 -25.9(2) . .
C32 Sn1 C26 C27 35.7(3) . .
S3 Sn1 C26 C27 -113.0(2) . .
S2 Sn1 C26 C27 159.34(19) . .
C31 C26 C27 C28 0.1(4) . .
Sn1 C26 C27 C28 174.8(2) . .
C26 C27 C28 C29 0.8(4) . .
C27 C28 C29 C30 -0.7(4) . .
C28 C29 C30 C31 -0.3(4) . .
C27 C26 C31 C30 -1.1(4) . .
Sn1 C26 C31 C30 -176.0(2) . .
C29 C30 C31 C26 1.2(4) . .
C26 Sn1 C32 C37 69.3(3) . .
S3 Sn1 C32 C37 -141.4(2) . .
S2 Sn1 C32 C37 -54.2(2) . .
C26 Sn1 C32 C33 -113.3(2) . .
S3 Sn1 C32 C33 35.9(2) . .
S2 Sn1 C32 C33 123.10(19) . .
C37 C32 C33 C34 -0.8(4) . .
Sn1 C32 C33 C34 -178.2(2) . .
C32 C33 C34 C35 -1.0(4) . .
C33 C34 C35 C36 1.1(5) . .
C34 C35 C36 C37 0.7(5) . .
C33 C32 C37 C36 2.6(4) . .
Sn1 C32 C37 C36 179.9(2) . .
C35 C36 C37 C32 -2.5(5) . .
O7 P2 C38 C39 23.5(2) . .
S4 P2 C38 C39 -99.4(2) . .
S3 P2 C38 C39 137.90(19) . .
O7 P2 C38 C43 -160.8(2) . .
S4 P2 C38 C43 76.3(2) . .
S3 P2 C38 C43 -46.4(2) . .
C43 C38 C39 C40 -0.8(4) . .
P2 C38 C39 C40 174.9(2) . .
C38 C39 C40 C41 -0.4(4) . .
C44 O8 C41 C40 -1.4(4) . .
C44 O8 C41 C42 178.3(2) . .
C39 C40 C41 O8 -178.7(2) . .
C39 C40 C41 C42 1.6(4) . .
O8 C41 C42 C43 178.6(2) . .
C40 C41 C42 C43 -1.7(4) . .
C41 C42 C43 C38 0.4(4) . .
C39 C38 C43 C42 0.8(4) . .
P2 C38 C43 C42 -175.0(2) . .
